data_1505279
loop_
_publ_author_name
'Shing, Tony K. M.'
'Wong, Wai F.'
'Cheng, Hau M.'
'Kwok, Wun S.'
'So, King H.'

_publ_section_title
;
 Intramolecular nitrile oxide-alkene cycloaddition of sugar derivatives
 with unmasked hydroxyl group(s).
;
_journal_issue 5
_journal_name_full 'Organic letters'
_journal_page_first 753
_journal_page_last 756
_journal_paper_doi 10.1021/ol062873p
_journal_volume 9
_journal_year 2007
_chemical_formula_sum 'C13 H21 N O6'
_chemical_formula_weight 287.31
_chemical_name_systematic
; 
 ? 
;
_space_group_IT_number 4
_symmetry_cell_setting monoclinic
_symmetry_space_group_name_Hall 'P 2yb'
_symmetry_space_group_name_H-M 'P 1 21 1'
_atom_sites_solution_hydrogens geom
_atom_sites_solution_primary direct
_atom_sites_solution_secondary difmap
_audit_creation_method SHELXL-97
_cell_angle_alpha 90.00
_cell_angle_beta 96.269(5)
_cell_angle_gamma 90.00
_cell_formula_units_Z 2
_cell_length_a 7.1732(19)
_cell_length_b 7.1417(19)
_cell_length_c 14.467(4)
_cell_measurement_reflns_used 714
_cell_measurement_temperature 293(2)
_cell_measurement_theta_max 27.85
_cell_measurement_theta_min 3.18
_cell_volume 736.7(3)
_computing_cell_refinement 'BRUKER SMART CCD DIFFRACTOMETER'
_computing_data_collection 'BRUKER SMART CCD DIFFRACTOMETER'
_computing_data_reduction 'BRUKER SMART CCD DIFFRACTOMETER'
_computing_molecular_graphics 'SIEMENS SHELXTL'
_computing_publication_material 'SIEMENS SHELXTL'
_computing_structure_refinement 'SHELXL-97 (Sheldrick, 1997)'
_computing_structure_solution 'SHELXS-97 (Sheldrick, 1990)'
_diffrn_ambient_temperature 293(2)
_diffrn_measured_fraction_theta_full 0.993
_diffrn_measured_fraction_theta_max 0.993
_diffrn_measurement_device_type 'BRUKER SMART CCD DIFFRACTOMETER'
_diffrn_measurement_method 'OMEGA SCAN'
_diffrn_radiation_monochromator graphite
_diffrn_radiation_source 'fine-focus sealed tube'
_diffrn_radiation_type MoK\a
_diffrn_radiation_wavelength 0.71073
_diffrn_reflns_av_R_equivalents 0.0165
_diffrn_reflns_av_sigmaI/netI 0.0326
_diffrn_reflns_limit_h_max 9
_diffrn_reflns_limit_h_min -9
_diffrn_reflns_limit_k_max 9
_diffrn_reflns_limit_k_min -9
_diffrn_reflns_limit_l_max 19
_diffrn_reflns_limit_l_min -13
_diffrn_reflns_number 5042
_diffrn_reflns_theta_full 28.05
_diffrn_reflns_theta_max 28.05
_diffrn_reflns_theta_min 1.42
_exptl_absorpt_coefficient_mu 0.102
_exptl_absorpt_correction_T_max 1.000
_exptl_absorpt_correction_T_min 0.745269
_exptl_absorpt_correction_type SADABS
_exptl_crystal_colour Colourless
_exptl_crystal_density_diffrn 1.295
_exptl_crystal_density_meas 0
_exptl_crystal_density_method 'not measured'
_exptl_crystal_description Block
_exptl_crystal_F_000 308
_exptl_crystal_size_max 0.30
_exptl_crystal_size_mid 0.20
_exptl_crystal_size_min 0.10
_refine_diff_density_max 0.173
_refine_diff_density_min -0.163
_refine_diff_density_rms 0.036
_refine_ls_abs_structure_details 'Flack H D (1983), Acta Cryst. A39, 876-881'
_refine_ls_abs_structure_Flack 0.5(11)
_refine_ls_extinction_method none
_refine_ls_goodness_of_fit_ref 1.026
_refine_ls_hydrogen_treatment riding
_refine_ls_matrix_type full
_refine_ls_number_parameters 181
_refine_ls_number_reflns 3353
_refine_ls_number_restraints 1
_refine_ls_restrained_S_all 1.026
_refine_ls_R_factor_all 0.0565
_refine_ls_R_factor_gt 0.0378
_refine_ls_shift/su_max 0.000
_refine_ls_shift/su_mean 0.000
_refine_ls_structure_factor_coef Fsqd
_refine_ls_weighting_details 'calc w=1/[\s^2^(Fo^2^)+(0.0495P)^2^+0.1050P] where P=(Fo^2^+2Fc^2^)/3'
_refine_ls_weighting_scheme calc
_refine_ls_wR_factor_gt 0.0909
_refine_ls_wR_factor_ref 0.1045
_reflns_number_gt 2641
_reflns_number_total 3353
_reflns_threshold_expression >2sigma(I)
_cod_data_source_file ol062873psi20061127_030048.cif
_cod_data_source_block wwf87
_cod_depositor_comments
;
The following automatic conversions were performed:

'_symmetry_cell_setting' value 'Monoclinic' changed to 'monoclinic'
according to /home/saulius/struct/CIF-dictionaries/cif_core.dic
dictionary named 'cif_core.dic' version 2.4.1 from 2010-06-29.

Automatic conversion script
Id: cif_fix_values 1715 2011-07-08 13:25:40Z adriana 
;
_cod_original_sg_symbol_H-M P2(1)
_cod_database_code 1505279

loop_
_symmetry_equiv_pos_as_xyz
'x, y, z'
'-x, y+1/2, -z'

loop_
_atom_site_label
_atom_site_type_symbol
_atom_site_fract_x
_atom_site_fract_y
_atom_site_fract_z
_atom_site_U_iso_or_equiv
_atom_site_adp_type
_atom_site_occupancy
_atom_site_symmetry_multiplicity
_atom_site_calc_flag
_atom_site_refinement_flags
N1 N 0.3910(2) 0.6293(2) 0.47018(11) 0.0409(4) Uani 1 1 d .
O1 O 0.43097(19) 0.6330(2) 0.56897(9) 0.0507(4) Uani 1 1 d .
O2 O 1.04535(18) 0.4628(2) 0.34942(10) 0.0545(4) Uani 1 1 d .
H2A H 1.1328 0.5220 0.3318 0.082 Uiso 1 1 calc R
O3 O 0.74965(17) 0.5651(2) 0.21783(9) 0.0426(3) Uani 1 1 d .
O4 O 0.39629(16) 0.5883(2) 0.28109(8) 0.0395(3) Uani 1 1 d .
O5 O 0.5647(2) 0.3068(2) 0.17205(12) 0.0575(4) Uani 1 1 d .
O6 O 0.4196(2) 0.7805(2) 0.15349(10) 0.0536(4) Uani 1 1 d .
C1 C 0.6333(3) 0.6374(3) 0.59196(13) 0.0455(5) Uani 1 1 d .
H1B H 0.6790 0.5165 0.6151 0.055 Uiso 1 1 calc R
H1C H 0.6682 0.7312 0.6392 0.055 Uiso 1 1 calc R
C2 C 0.7148(2) 0.6859(3) 0.50200(13) 0.0377(4) Uani 1 1 d .
H2B H 0.7507 0.8183 0.5026 0.045 Uiso 1 1 calc R
C3 C 0.5426(2) 0.6568(3) 0.43455(12) 0.0337(4) Uani 1 1 d .
C4 C 0.8773(2) 0.5661(3) 0.47607(13) 0.0406(4) Uani 1 1 d .
H4A H 0.8522 0.4356 0.4887 0.049 Uiso 1 1 calc R
H4B H 0.9912 0.6019 0.5144 0.049 Uiso 1 1 calc R
C5 C 0.9070(2) 0.5880(3) 0.37356(13) 0.0391(4) Uani 1 1 d .
H5A H 0.9438 0.7170 0.3613 0.047 Uiso 1 1 calc R
C6 C 0.7271(2) 0.5397(3) 0.31394(13) 0.0348(4) Uani 1 1 d .
H6A H 0.6972 0.4079 0.3242 0.042 Uiso 1 1 calc R
C7 C 0.5612(2) 0.6587(3) 0.33391(12) 0.0352(4) Uani 1 1 d .
H7A H 0.5824 0.7878 0.3146 0.042 Uiso 1 1 calc R
C8 C 0.5926(3) 0.5001(3) 0.15824(14) 0.0447(5) Uani 1 1 d .
C9 C 0.4070(3) 0.5932(3) 0.18296(12) 0.0416(4) Uani 1 1 d .
C10 C 0.6369(3) 0.5452(5) 0.06063(15) 0.0684(8) Uani 1 1 d .
H10A H 0.7519 0.4849 0.0494 0.103 Uiso 1 1 calc R
H10B H 0.6499 0.6782 0.0542 0.103 Uiso 1 1 calc R
H10C H 0.5370 0.5011 0.0164 0.103 Uiso 1 1 calc R
C11 C 0.7241(4) 0.1892(5) 0.1647(2) 0.0832(9) Uani 1 1 d .
H11A H 0.6912 0.0614 0.1757 0.125 Uiso 1 1 calc R
H11B H 0.8248 0.2268 0.2101 0.125 Uiso 1 1 calc R
H11C H 0.7630 0.2006 0.1036 0.125 Uiso 1 1 calc R
C12 C 0.2322(3) 0.4944(4) 0.13914(16) 0.0579(6) Uani 1 1 d .
H12A H 0.1230 0.5573 0.1565 0.087 Uiso 1 1 calc R
H12B H 0.2326 0.3671 0.1605 0.087 Uiso 1 1 calc R
H12C H 0.2303 0.4962 0.0727 0.087 Uiso 1 1 calc R
C13 C 0.2651(4) 0.8976(4) 0.16801(18) 0.0705(7) Uani 1 1 d .
H13A H 0.2872 1.0215 0.1459 0.106 Uiso 1 1 calc R
H13B H 0.2510 0.9024 0.2332 0.106 Uiso 1 1 calc R
H13C H 0.1528 0.8479 0.1347 0.106 Uiso 1 1 calc R

loop_
_atom_site_aniso_label
_atom_site_aniso_U_11
_atom_site_aniso_U_22
_atom_site_aniso_U_33
_atom_site_aniso_U_23
_atom_site_aniso_U_13
_atom_site_aniso_U_12
N1 0.0399(8) 0.0444(10) 0.0391(8) -0.0007(7) 0.0068(6) -0.0012(7)
O1 0.0492(8) 0.0658(10) 0.0389(7) -0.0040(7) 0.0127(6) -0.0055(7)
O2 0.0325(7) 0.0718(11) 0.0603(9) -0.0025(8) 0.0099(6) 0.0031(7)
O3 0.0369(6) 0.0558(9) 0.0360(7) -0.0007(6) 0.0077(5) -0.0053(6)
O4 0.0309(6) 0.0525(8) 0.0343(6) 0.0021(6) 0.0000(5) -0.0032(6)
O5 0.0514(9) 0.0516(10) 0.0680(11) -0.0145(8) -0.0004(7) -0.0007(7)
O6 0.0590(9) 0.0560(10) 0.0459(9) 0.0122(7) 0.0057(7) 0.0054(8)
C1 0.0498(11) 0.0492(12) 0.0368(10) -0.0024(9) 0.0017(8) -0.0032(9)
C2 0.0395(9) 0.0368(10) 0.0358(10) -0.0010(8) 0.0000(7) -0.0036(8)
C3 0.0329(8) 0.0304(9) 0.0377(10) -0.0011(8) 0.0032(7) 0.0006(7)
C4 0.0332(8) 0.0461(11) 0.0413(10) 0.0011(9) -0.0020(7) -0.0022(9)
C5 0.0279(8) 0.0465(11) 0.0428(10) 0.0015(9) 0.0040(7) -0.0054(8)
C6 0.0299(8) 0.0392(10) 0.0354(9) 0.0003(7) 0.0047(7) -0.0049(7)
C7 0.0312(8) 0.0362(10) 0.0376(9) 0.0037(8) 0.0011(7) -0.0032(8)
C8 0.0434(11) 0.0540(13) 0.0365(11) -0.0054(9) 0.0039(8) -0.0019(10)
C9 0.0419(9) 0.0505(12) 0.0314(9) 0.0027(9) -0.0002(7) -0.0008(9)
C10 0.0649(14) 0.104(2) 0.0371(12) -0.0063(13) 0.0117(10) 0.0011(14)
C11 0.0709(17) 0.0653(18) 0.112(2) -0.0281(16) 0.0023(15) 0.0125(15)
C12 0.0449(11) 0.0765(17) 0.0501(13) -0.0050(12) -0.0046(9) -0.0040(11)
C13 0.0857(18) 0.0697(17) 0.0561(14) 0.0077(13) 0.0082(13) 0.0223(15)

loop_
_atom_type_symbol
_atom_type_description
_atom_type_scat_dispersion_real
_atom_type_scat_dispersion_imag
_atom_type_scat_source
C C 0.0033 0.0016 'International Tables Vol C Tables 4.2.6.8 and 6.1.1.4'
H H 0.0000 0.0000 'International Tables Vol C Tables 4.2.6.8 and 6.1.1.4'
N N 0.0061 0.0033 'International Tables Vol C Tables 4.2.6.8 and 6.1.1.4'
O O 0.0106 0.0060 'International Tables Vol C Tables 4.2.6.8 and 6.1.1.4'

loop_
_geom_angle_atom_site_label_1
_geom_angle_atom_site_label_2
_geom_angle_atom_site_label_3
_geom_angle
C3 N1 O1 108.46(15)
N1 O1 C1 108.43(12)
C8 O3 C6 112.52(14)
C7 O4 C9 113.04(13)
C8 O5 C11 115.9(2)
C9 O6 C13 115.86(19)
O1 C1 C2 106.02(15)
C3 C2 C1 99.13(14)
C3 C2 C4 111.02(15)
C1 C2 C4 117.21(16)
N1 C3 C7 125.15(16)
N1 C3 C2 115.97(16)
C7 C3 C2 118.87(14)
C2 C4 C5 111.84(15)
O2 C5 C6 107.13(16)
O2 C5 C4 110.62(16)
C6 C5 C4 109.24(14)
O3 C6 C5 110.26(13)
O3 C6 C7 106.79(14)
C5 C6 C7 113.73(15)
O4 C7 C3 111.45(13)
O4 C7 C6 108.82(15)
C3 C7 C6 109.87(14)
O5 C8 O3 110.41(18)
O5 C8 C10 112.8(2)
O3 C8 C10 105.24(17)
O5 C8 C9 104.26(17)
O3 C8 C9 111.15(16)
C10 C8 C9 113.14(18)
O6 C9 O4 109.62(16)
O6 C9 C12 113.13(18)
O4 C9 C12 105.79(16)
O6 C9 C8 104.47(16)
O4 C9 C8 110.84(14)
C12 C9 C8 113.08(18)

loop_
_geom_bond_atom_site_label_1
_geom_bond_atom_site_label_2
_geom_bond_distance
N1 C3 1.269(2)
N1 O1 1.427(2)
O1 C1 1.454(2)
O2 C5 1.408(2)
O3 C8 1.420(2)
O3 C6 1.429(2)
O4 C7 1.428(2)
O4 C9 1.430(2)
O5 C8 1.412(3)
O5 C11 1.431(3)
O6 C9 1.409(3)
O6 C13 1.422(3)
C1 C2 1.524(3)
C2 C3 1.503(2)
C2 C4 1.526(3)
C3 C7 1.477(2)
C4 C5 1.529(3)
C5 C6 1.511(2)
C6 C7 1.516(2)
C8 C10 1.516(3)
C8 C9 1.564(3)
C9 C12 1.516(3)

loop_
_cod_related_entry_id
_cod_related_entry_database
_cod_related_entry_code
1 ChemSpider 21199613
